data_7032966
loop_
_publ_author_name
'Zhuang, Peng-Fei'
'Liu, Tao'
'Xie, Xian-Hui'
'He, Cheng'
'Duan, Chun-Ying'

_publ_section_title
;
 A cyano-bridged tubular coordination polymer with dominant ferromagnetic
 interactions.
;
_journal_issue 2
_journal_name_full 'Dalton transactions (Cambridge, England : 2003)'
_journal_page_first 464
_journal_page_last 467
_journal_paper_doi 10.1039/c4dt02056a
_journal_volume 44
_journal_year 2015
_chemical_formula_moiety '0.5(C84 H60 Fe6 Mn6 N36 O6)'
_chemical_formula_sum 'C42 H32 Fe3 Mn3 N18 O4'
_chemical_formula_weight 1185.22
_space_group_crystal_system trigonal
_space_group_IT_number 148
_space_group_name_Hall '-R 3'
_space_group_name_H-M_alt 'R -3'
_symmetry_space_group_name_Hall '-R 3'
_symmetry_space_group_name_H-M 'R -3 :H'
_atom_sites_solution_hydrogens mixed
_atom_sites_solution_primary direct
_audit_creation_date 2014-10-20
_audit_creation_method
;
Olex2 1.2-alpha
(compiled 2014.10.08 svn.r3027 for OlexSys, GUI svn.r3563)
;
_cell_angle_alpha 90
_cell_angle_beta 90
_cell_angle_gamma 120
_cell_formula_units_Z 6
_cell_length_a 29.511(5)
_cell_length_b 29.511(5)
_cell_length_c 9.591(4)
_cell_measurement_temperature 296(2)
_cell_volume 7234(3)
_computing_data_collection 'Bruker SMART'
_computing_molecular_graphics 'Olex2 (Dolomanov et al., 2009)'
_computing_publication_material 'Olex2 (Dolomanov et al., 2009)'
_computing_structure_refinement 'ShelXL (Sheldrick, 2008)'
_computing_structure_solution 'ShelXT (Sheldrick, 2008)'
_diffrn_ambient_temperature 296(2)
_diffrn_measured_fraction_theta_full 1.000
_diffrn_measured_fraction_theta_max 0.998
_diffrn_measurement_device_type 'CCD area detector'
_diffrn_measurement_method 'phi and omega scans'
_diffrn_radiation_monochromator graphite
_diffrn_radiation_type MoK\a
_diffrn_radiation_wavelength 0.71073
_diffrn_reflns_av_R_equivalents 0.0624
_diffrn_reflns_av_unetI/netI 0.0534
_diffrn_reflns_Laue_measured_fraction_full 1.000
_diffrn_reflns_Laue_measured_fraction_max 0.998
_diffrn_reflns_limit_h_max 38
_diffrn_reflns_limit_h_min -38
_diffrn_reflns_limit_k_max 38
_diffrn_reflns_limit_k_min -19
_diffrn_reflns_limit_l_max 12
_diffrn_reflns_limit_l_min -12
_diffrn_reflns_number 16640
_diffrn_reflns_point_group_measured_fraction_full 1.000
_diffrn_reflns_point_group_measured_fraction_max 0.998
_diffrn_reflns_theta_full 26.000
_diffrn_reflns_theta_max 27.577
_diffrn_reflns_theta_min 2.268
_diffrn_source 'fine-focus sealed tube'
_exptl_absorpt_coefficient_mu 1.702
_exptl_crystal_colour red
_exptl_crystal_colour_primary red
_exptl_crystal_density_diffrn 1.632
_exptl_crystal_description block
_exptl_crystal_F_000 3570
_exptl_crystal_size_max 0.24
_exptl_crystal_size_mid 0.22
_exptl_crystal_size_min 0.2
_refine_diff_density_max 1.025
_refine_diff_density_min -0.909
_refine_diff_density_rms 0.091
_refine_ls_extinction_method none
_refine_ls_goodness_of_fit_ref 1.051
_refine_ls_hydrogen_treatment constr
_refine_ls_matrix_type full
_refine_ls_number_parameters 190
_refine_ls_number_reflns 3732
_refine_ls_number_restraints 0
_refine_ls_restrained_S_all 1.051
_refine_ls_R_factor_all 0.0738
_refine_ls_R_factor_gt 0.0494
_refine_ls_shift/su_max 0.002
_refine_ls_shift/su_mean 0.000
_refine_ls_structure_factor_coef Fsqd
_refine_ls_weighting_details 'w=1/[\s^2^(Fo^2^)+(0.0610P)^2^+6.6253P] where P=(Fo^2^+2Fc^2^)/3'
_refine_ls_weighting_scheme calc
_refine_ls_wR_factor_gt 0.1188
_refine_ls_wR_factor_ref 0.1278
_reflns_Friedel_coverage 0.000
_reflns_number_gt 2640
_reflns_number_total 3732
_reflns_threshold_expression 'I > 2\s(I)'
_cod_data_source_file c4dt02056a2.cif
_cod_data_source_block 1
_cod_depositor_comments 'Adding full bibliography for 7032966.cif.'
_cod_original_cell_volume 7234(4)
_cod_database_code 7032966
_shelxl_version_number 2014/6
_shelx_space_group_comment
;
The symmetry employed for this shelxl refinement is uniquely defined
by the following loop, which should always be used as a source of
symmetry information in preference to the above space-group names.
They are only intended as comments.
;
_shelx_estimated_absorpt_t_max 0.727
_shelx_estimated_absorpt_t_min 0.686
_olex2_refinement_description
;
1. Fixed Uiso
 At 1.2 times of:
  All C(H) groups
 At 1.5 times of:
  All O(H,H) groups
2. Others
 Fixed U11: Fe1(0.030333) Mn2(0.032667) C1(0.042333)
 Fixed U12: Fe1(0.002887) Mn2(0.011547) C1(0.006351)
 Fixed U13: Fe1(-0) Mn2(0) C1(0.000577)
 Fixed U22: Fe1(0.035) Mn2(0.054) C1(0.099)
 Fixed U23: Fe1(0.002) Mn2(0) C1(0.015)
 Fixed U33: Fe1(0.016) Mn2(0.021) C1(0.034)
3.a Riding coordinates:
 O1(H1A,H1B)
3.b Aromatic/amide H refined with riding coordinates:
 C1(H1), C2(H2), C3(H3), C4(H4), C7(H7), C8(H8), C9(H9), C10(H10)
;
_olex2_submission_special_instructions 'No special instructions were received'

loop_
_space_group_symop_operation_xyz
'x, y, z'
'-y, x-y, z'
'-x+y, -x, z'
'x+2/3, y+1/3, z+1/3'
'-y+2/3, x-y+1/3, z+1/3'
'-x+y+2/3, -x+1/3, z+1/3'
'x+1/3, y+2/3, z+2/3'
'-y+1/3, x-y+2/3, z+2/3'
'-x+y+1/3, -x+2/3, z+2/3'
'-x, -y, -z'
'y, -x+y, -z'
'x-y, x, -z'
'-x+2/3, -y+1/3, -z+1/3'
'y+2/3, -x+y+1/3, -z+1/3'
'x-y+2/3, x+1/3, -z+1/3'
'-x+1/3, -y+2/3, -z+2/3'
'y+1/3, -x+y+2/3, -z+2/3'
'x-y+1/3, x+2/3, -z+2/3'

loop_
_atom_site_label
_atom_site_type_symbol
_atom_site_fract_x
_atom_site_fract_y
_atom_site_fract_z
_atom_site_U_iso_or_equiv
_atom_site_adp_type
_atom_site_occupancy
_atom_site_site_symmetry_order
_atom_site_calc_flag
_atom_site_refinement_flags_posn
Fe1 Fe 0.49070(2) 0.12834(2) 0.61184(5) 0.027 Uani 1 1 d .
Mn2 Mn 0.53415(2) 0.17872(2) 0.12650(5) 0.036 Uani 1 1 d .
C1 C 0.38184(19) 0.1109(2) 0.6485(4) 0.058 Uani 1 1 d .
H1 H 0.3967 0.1470 0.6527 0.070 Uiso 1 1 calc R
C2 C 0.3278(2) 0.0792(3) 0.6582(5) 0.0755(19) Uani 1 1 d .
H2 H 0.3071 0.0945 0.6697 0.091 Uiso 1 1 calc R
C3 C 0.3048(2) 0.0265(3) 0.6514(5) 0.085(2) Uani 1 1 d .
H3 H 0.2686 0.0055 0.6547 0.102 Uiso 1 1 calc R
C4 C 0.33618(19) 0.0050(2) 0.6395(4) 0.0645(15) Uani 1 1 d .
H4 H 0.3213 -0.0312 0.6371 0.077 Uiso 1 1 calc R
C5 C 0.39045(16) 0.03695(18) 0.6309(4) 0.0438(10) Uani 1 1 d .
C6 C 0.42679(17) 0.01782(16) 0.6326(4) 0.0412(10) Uani 1 1 d .
C7 C 0.4131(2) -0.03428(18) 0.6390(4) 0.0604(14) Uani 1 1 d .
H7 H 0.3783 -0.0601 0.6276 0.072 Uiso 1 1 calc R
C8 C 0.4506(3) -0.0483(2) 0.6623(5) 0.0702(17) Uani 1 1 d .
H8 H 0.4416 -0.0833 0.6666 0.084 Uiso 1 1 calc R
C9 C 0.5015(2) -0.0092(2) 0.6788(5) 0.0601(13) Uani 1 1 d .
H9 H 0.5275 -0.0172 0.6995 0.072 Uiso 1 1 calc R
C10 C 0.51360(18) 0.04190(16) 0.6645(4) 0.0431(10) Uani 1 1 d .
H10 H 0.5485 0.0680 0.6722 0.052 Uiso 1 1 calc R
C11 C 0.49831(15) 0.13904(14) 0.8096(4) 0.0329(8) Uani 1 1 d .
C12 C 0.56355(16) 0.15750(15) 0.5888(3) 0.0331(8) Uani 1 1 d .
C13 C 0.49706(17) 0.19469(17) 0.5870(4) 0.0391(9) Uani 1 1 d .
C14 C 0.48652(14) 0.12209(14) 0.4115(4) 0.0322(8) Uani 1 1 d .
N1 N 0.41306(13) 0.08997(14) 0.6331(3) 0.0392(8) Uani 1 1 d .
N2 N 0.47782(13) 0.05621(12) 0.6398(3) 0.0331(7) Uani 1 1 d .
N3 N 0.50221(14) 0.14381(14) 0.9283(3) 0.0447(9) Uani 1 1 d .
N4 N 0.60799(14) 0.17452(14) 0.5679(3) 0.0468(9) Uani 1 1 d .
N5 N 0.50130(16) 0.23526(15) 0.5654(4) 0.0534(10) Uani 1 1 d .
N6 N 0.48856(13) 0.12484(13) 0.2910(3) 0.0383(8) Uani 1 1 d .
O1 O 0.58282(12) 0.23394(12) 0.3132(3) 0.0572(8) Uani 1 1 d .
H1A H 0.5745 0.2576 0.3247 0.086 Uiso 1 1 d R
H1B H 0.5763 0.2161 0.3883 0.086 Uiso 1 1 d R

loop_
_atom_site_aniso_label
_atom_site_aniso_U_11
_atom_site_aniso_U_22
_atom_site_aniso_U_33
_atom_site_aniso_U_23
_atom_site_aniso_U_13
_atom_site_aniso_U_12
Fe1 0.034 0.035 0.016 0.002 0.001 0.020
Mn2 0.048 0.054 0.021 0.000 0.000 0.037
C1 0.062 0.099 0.034 0.015 0.008 0.055
C2 0.052(3) 0.151(6) 0.044(3) 0.023(3) 0.009(2) 0.066(4)
C3 0.045(3) 0.140(6) 0.037(3) 0.011(3) -0.002(2) 0.022(4)
C4 0.038(3) 0.089(4) 0.033(2) 0.004(2) -0.0021(19) 0.006(3)
C5 0.042(2) 0.055(3) 0.0184(17) 0.0014(16) 0.0026(16) 0.012(2)
C6 0.050(3) 0.037(2) 0.0256(18) -0.0008(16) 0.0055(17) 0.013(2)
C7 0.077(4) 0.036(3) 0.036(2) -0.0039(19) 0.013(2) 0.004(2)
C8 0.129(6) 0.048(3) 0.042(3) 0.011(2) 0.025(3) 0.051(4)
C9 0.097(4) 0.060(3) 0.046(3) 0.012(2) 0.019(3) 0.057(3)
C10 0.060(3) 0.047(3) 0.033(2) 0.0040(18) 0.0056(19) 0.035(2)
C11 0.038(2) 0.035(2) 0.0271(17) -0.0008(15) -0.0007(15) 0.0185(17)
C12 0.042(2) 0.041(2) 0.0216(16) 0.0026(15) -0.0007(15) 0.0250(19)
C13 0.051(3) 0.047(3) 0.0278(18) 0.0073(17) 0.0089(17) 0.031(2)
C14 0.034(2) 0.038(2) 0.0284(18) 0.0012(15) 0.0004(15) 0.0204(18)
N1 0.0391(19) 0.062(2) 0.0192(14) 0.0036(14) 0.0019(13) 0.0277(18)
N2 0.046(2) 0.0349(17) 0.0179(13) 0.0007(12) 0.0023(12) 0.0195(16)
N3 0.058(2) 0.056(2) 0.0219(15) -0.0057(14) -0.0050(15) 0.0302(19)
N4 0.037(2) 0.060(2) 0.0416(19) 0.0109(17) 0.0070(16) 0.0228(19)
N5 0.075(3) 0.055(2) 0.045(2) 0.0131(18) 0.0145(19) 0.044(2)
N6 0.0412(19) 0.057(2) 0.0222(14) 0.0003(14) 0.0003(13) 0.0291(17)
O1 0.064(2) 0.061(2) 0.0559(19) -0.0069(16) -0.0106(16) 0.0386(18)

loop_
_atom_type_symbol
_atom_type_description
_atom_type_scat_dispersion_real
_atom_type_scat_dispersion_imag
_atom_type_scat_source
C C 0.0030 0.0020 'International Tables Vol C Tables 4.2.6.8 and 6.1.1.4'
H H 0.0000 0.0000 'International Tables Vol C Tables 4.2.6.8 and 6.1.1.4'
Fe Fe 0.3460 0.8440 'International Tables Vol C Tables 4.2.6.8 and 6.1.1.4'
Mn Mn 0.3370 0.7280 'International Tables Vol C Tables 4.2.6.8 and 6.1.1.4'
N N 0.0060 0.0030 'International Tables Vol C Tables 4.2.6.8 and 6.1.1.4'
O O 0.0110 0.0060 'International Tables Vol C Tables 4.2.6.8 and 6.1.1.4'

loop_
_geom_angle_atom_site_label_1
_geom_angle_atom_site_label_2
_geom_angle_atom_site_label_3
_geom_angle
_geom_angle_site_symmetry_1
_geom_angle_site_symmetry_3
C11 Fe1 C14 176.39(16) . .
C11 Fe1 N1 89.95(14) . .
C11 Fe1 N2 89.23(13) . .
C12 Fe1 C11 91.59(15) . .
C12 Fe1 C14 86.03(15) . .
C12 Fe1 N1 173.78(16) . .
C12 Fe1 N2 93.92(15) . .
C13 Fe1 C11 90.67(16) . .
C13 Fe1 C12 90.72(17) . .
C13 Fe1 C14 86.66(15) . .
C13 Fe1 N1 95.29(17) . .
C13 Fe1 N2 175.37(16) . .
C14 Fe1 N1 92.70(14) . .
C14 Fe1 N2 93.63(13) . .
N2 Fe1 N1 80.08(14) . .
N3 Mn2 N6 109.33(13) 1_554 .
N3 Mn2 O1 166.72(13) 1_554 .
N4 Mn2 N3 90.78(13) 17 1_554
N4 Mn2 N6 108.62(13) 17 .
N4 Mn2 O1 84.20(12) 17 .
N5 Mn2 N3 92.33(13) 18_545 1_554
N5 Mn2 N4 143.52(16) 18_545 17
N5 Mn2 N6 104.54(14) 18_545 .
N5 Mn2 O1 84.58(13) 18_545 .
N6 Mn2 O1 83.95(12) . .
C2 C1 H1 119.5 . .
N1 C1 H1 119.5 . .
N1 C1 C2 121.0(6) . .
C1 C2 H2 119.4 . .
C3 C2 C1 121.1(6) . .
C3 C2 H2 119.4 . .
C2 C3 H3 120.9 . .
C2 C3 C4 118.2(6) . .
C4 C3 H3 120.9 . .
C3 C4 H4 119.8 . .
C3 C4 C5 120.4(6) . .
C5 C4 H4 119.8 . .
C4 C5 C6 124.2(5) . .
N1 C5 C4 120.9(5) . .
N1 C5 C6 114.7(4) . .
C7 C6 C5 125.1(4) . .
N2 C6 C5 113.9(4) . .
N2 C6 C7 120.7(4) . .
C6 C7 H7 119.8 . .
C8 C7 C6 120.5(5) . .
C8 C7 H7 119.8 . .
C7 C8 H8 120.9 . .
C9 C8 C7 118.2(5) . .
C9 C8 H8 120.9 . .
C8 C9 H9 120.4 . .
C8 C9 C10 119.1(5) . .
C10 C9 H9 120.4 . .
C9 C10 H10 118.3 . .
N2 C10 C9 123.4(5) . .
N2 C10 H10 118.3 . .
N3 C11 Fe1 177.9(3) . .
N4 C12 Fe1 176.6(3) . .
N5 C13 Fe1 177.0(3) . .
N6 C14 Fe1 171.5(3) . .
C1 N1 Fe1 127.2(3) . .
C1 N1 C5 118.3(4) . .
C5 N1 Fe1 114.5(3) . .
C6 N2 Fe1 115.1(3) . .
C10 N2 Fe1 127.1(3) . .
C10 N2 C6 117.7(4) . .
C11 N3 Mn2 159.0(3) . 1_556
C12 N4 Mn2 175.4(3) . 18_545
C13 N5 Mn2 175.8(4) . 17
C14 N6 Mn2 140.4(3) . .
Mn2 O1 H1A 109.7 . .
Mn2 O1 H1B 109.9 . .
H1A O1 H1B 109.1 . .

loop_
_geom_bond_atom_site_label_1
_geom_bond_atom_site_label_2
_geom_bond_distance
_geom_bond_site_symmetry_2
Fe1 C11 1.918(4) .
Fe1 C12 1.887(4) .
Fe1 C13 1.886(4) .
Fe1 C14 1.929(4) .
Fe1 N1 1.995(3) .
Fe1 N2 1.985(3) .
Mn2 N3 2.143(3) 1_554
Mn2 N4 2.122(4) 17
Mn2 N5 2.115(4) 18_545
Mn2 N6 2.166(3) .
Mn2 O1 2.363(3) .
C1 H1 0.9300 .
C1 C2 1.392(7) .
C1 N1 1.349(5) .
C2 H2 0.9300 .
C2 C3 1.352(9) .
C3 H3 0.9300 .
C3 C4 1.364(8) .
C4 H4 0.9300 .
C4 C5 1.397(6) .
C5 C6 1.440(6) .
C5 N1 1.360(5) .
C6 C7 1.382(6) .
C6 N2 1.360(5) .
C7 H7 0.9300 .
C7 C8 1.380(8) .
C8 H8 0.9300 .
C8 C9 1.371(8) .
C9 H9 0.9300 .
C9 C10 1.372(6) .
C10 H10 0.9300 .
C10 N2 1.340(5) .
C11 N3 1.145(4) .
C12 N4 1.164(5) .
C13 N5 1.159(5) .
C14 N6 1.157(4) .
N3 Mn2 2.143(3) 1_556
N4 Mn2 2.123(4) 18_545
N5 Mn2 2.115(4) 17
O1 H1A 0.8570 .
O1 H1B 0.8564 .

loop_
_geom_torsion_atom_site_label_1
_geom_torsion_atom_site_label_2
_geom_torsion_atom_site_label_3
_geom_torsion_atom_site_label_4
_geom_torsion
C1 C2 C3 C4 2.2(7)
C2 C1 N1 Fe1 178.1(3)
C2 C1 N1 C5 -1.7(5)
C2 C3 C4 C5 -1.7(7)
C3 C4 C5 C6 173.3(4)
C3 C4 C5 N1 -0.5(6)
C4 C5 C6 C7 1.9(6)
C4 C5 C6 N2 -172.6(3)
C4 C5 N1 Fe1 -177.6(3)
C4 C5 N1 C1 2.2(5)
C5 C6 C7 C8 -169.7(4)
C5 C6 N2 Fe1 -10.6(4)
C5 C6 N2 C10 169.5(3)
C6 C5 N1 Fe1 8.0(4)
C6 C5 N1 C1 -172.2(3)
C6 C7 C8 C9 0.1(6)
C7 C6 N2 Fe1 174.7(3)
C7 C6 N2 C10 -5.2(5)
C7 C8 C9 C10 -3.4(6)
C8 C9 C10 N2 2.6(6)
C9 C10 N2 Fe1 -178.1(3)
C9 C10 N2 C6 1.8(5)
N1 C1 C2 C3 -0.6(7)
N1 C5 C6 C7 176.1(4)
N1 C5 C6 N2 1.6(4)
N2 C6 C7 C8 4.4(6)

loop_
_smtbx_masks_void_nr
_smtbx_masks_void_average_x
_smtbx_masks_void_average_y
_smtbx_masks_void_average_z
_smtbx_masks_void_volume
_smtbx_masks_void_count_electrons
1 0.000 0.000 -0.327 229.1 34.7
2 0.333 0.667 -0.228 229.1 34.7
3 0.667 0.333 -0.561 229.1 34.7
